data_2001382
loop_
_publ_author_name
'Fl\"orke, U.'
'Haupt, H.-J.'
'Karpenstein, I.'
'Chaudhuri, P.'

_publ_section_title
;
 Ring cleavage of imidazole to oxamide by reaction with dioxygen in the
 presence of a Cu^I^--amine complex. Structure of
 \m-oxamidato-bis[(1,4,7-trimethyl-1,4,7-triazacyclononane)copper(II)]
 triiodide iodide
;
_journal_issue 9
_journal_name_full 'Acta Crystallographica Section C'
_journal_page_first 1625
_journal_page_last 1627
_journal_paper_doi 10.1107/S0108270193002562
_journal_volume 49
_journal_year 1993
_chemical_formula_moiety 'C20 H44 Cu2 I4 N8 O2'
_chemical_formula_sum 'C20 H44 Cu2 I4 N8 O2'
_chemical_formula_weight 1063.3
_chemical_name_systematic
;
\m-oxamidato-bis-[1,4,7-trimethyl-1,4,7-triazacyclononane copper(II)]
(triiodide)(iodide)
;
_symmetry_cell_setting orthorhombic
_symmetry_space_group_name_Hall '-P 2c 2b'
_symmetry_space_group_name_H-M 'P b c m'
_atom_type_scat_source 'SHELXTL-Plus (Sheldrick, 1990)'
_cell_angle_alpha 90.00
_cell_angle_beta 90.00
_cell_angle_gamma 90.00
_cell_formula_units_Z 4
_cell_length_a 7.851(2)
_cell_length_b 15.851(3)
_cell_length_c 26.854(3)
_cell_measurement_reflns_used 33
_cell_measurement_temperature 293
_cell_measurement_theta_max 17
_cell_measurement_theta_min 6
_cell_volume 3341.9(11)
_diffrn_measurement_device 'Siemens R3m/V diffractometer'
_diffrn_measurement_method \w-2\q
_diffrn_radiation_monochromator graphite
_diffrn_radiation_type 'Mo K\a'
_diffrn_radiation_wavelength 0.71073
_diffrn_reflns_av_R_equivalents 0.030
_diffrn_reflns_limit_h_max 10
_diffrn_reflns_limit_h_min -7
_diffrn_reflns_limit_k_max 20
_diffrn_reflns_limit_k_min 0
_diffrn_reflns_limit_l_max 34
_diffrn_reflns_limit_l_min 0
_diffrn_reflns_number 5381
_diffrn_reflns_theta_max 27.5
_diffrn_standards_decay_% 0
_diffrn_standards_interval_count 400
_diffrn_standards_number 3
_exptl_absorpt_coefficient_mu 4.96
_exptl_absorpt_correction_T_max 1.00
_exptl_absorpt_correction_T_min 0.77
_exptl_absorpt_correction_type 'empirical via \y-scans'
_exptl_crystal_colour brown
_exptl_crystal_density_diffrn 2.117
_exptl_crystal_description plate
_exptl_crystal_F_000 2024
_exptl_crystal_size_max 0.19
_exptl_crystal_size_mid 0.15
_exptl_crystal_size_min 0.09
_refine_diff_density_max 1.3
_refine_diff_density_min -1.8
_refine_ls_goodness_of_fit_obs 1.622
_refine_ls_hydrogen_treatment 'noref,  fixed at idealized positions'
_refine_ls_matrix_type full
_refine_ls_number_parameters 169
_refine_ls_number_reflns 2198
_refine_ls_R_factor_obs 0.060
_refine_ls_shift/esd_max 0.001
_refine_ls_structure_factor_coef F
_refine_ls_weighting_details 'w = 1/[\S^2^(F) + 0.0001F^2^]'
_refine_ls_weighting_scheme calc
_refine_ls_wR_factor_obs 0.045
_reflns_number_observed 2198
_reflns_number_total 3942
_reflns_observed_criterion F>4\s(F)
_cod_data_source_file sh1044.cif
_cod_data_source_block sh1044_structure_1_of_1
_cod_depositor_comments
;
The following automatic conversions were performed:

'_refine_ls_weighting_scheme' value 'calc w = 1/[\S^2^(F) +
0.0001F^2^]' was changed to 'calc'. New tag
'_refine_ls_weighting_details' was created. The value of the new tag
was set to 'w = 1/[\S^2^(F) + 0.0001F^2^]'.

Automatic conversion script
Id: cif_fix_values 3143 2015-03-26 13:38:13Z robertas 
;
_cod_database_code 2001382

loop_
_atom_site_aniso_label
_atom_site_aniso_U_11
_atom_site_aniso_U_22
_atom_site_aniso_U_33
_atom_site_aniso_U_12
_atom_site_aniso_U_13
_atom_site_aniso_U_23
_atom_site_aniso_type_symbol
I1 0.0530(10) 0.0570(10) 0.0470(10) 0.0000(10) 0.000 0.000 I
I2 0.245(3) 0.150(2) 0.113(2) 0.000 0.000 0.106(2) I
I3 0.0820(10) 0.212(2) 0.0690(10) 0.000 0.000 -0.024(2) I
I4 0.0470(10) 0.182(2) 0.0290(10) 0.000 0.000 0.0390(10) I
Cu1 0.0190(10) 0.0390(10) 0.0240(10) 0.0090(10) 0.0010(10) -0.0020(10) Cu
N1 0.027(6) 0.035(7) 0.033(7) 0.007(6) 0.000(5) -0.002(5) N
N2 0.019(5) 0.041(7) 0.030(6) 0.001(6) 0.000(5) -0.013(5) N
N3 0.027(6) 0.041(7) 0.026(6) 0.012(6) 0.000(5) -0.009(5) N
N2 0.018(4) 0.045(6) 0.024(5) 0.013(4) -0.006(4) -0.003(4) X
X2 0.014(4) 0.041(5) 0.024(4) 0.011(4) 0.002(4) -0.003(4) X
C1 0.056(11) 0.047(11) 0.091(13) 0.003(9) 0.041(9) 0.017(9) C
C2 0.025(7) 0.079(13) 0.059(10) -0.022(10) 0.013(7) -0.004(8) C
C3 0.067(10) 0.074(12) 0.045(9) 0.031(10) -0.004(8) -0.037(9) C
C4 0.047(9) 0.080(12) 0.078(12) 0.064(10) -0.008(8) -0.007(8) C
C5 0.047(8) 0.100(14) 0.043(9) -0.020(10) -0.017(7) 0.034(10) C
C6 0.091(12) 0.066(12) 0.044(10) 0.000(10) 0.004(9) -0.014(10) C
C7 0.061(9) 0.035(9) 0.067(10) 0.003(8) 0.015(8) 0.004(8) C
C8 0.027(7) 0.034(8) 0.058(8) 0.002(7) -0.001(7) -0.010(6) C
C9 0.036(8) 0.062(10) 0.047(8) 0.019(8) -0.009(7) 0.012(8) C
C10 0.014(6) 0.030(7) 0.026(7) -0.008(6) 0.002(5) 0.005(6) C

loop_
_atom_site_label
_atom_site_fract_x
_atom_site_fract_y
_atom_site_fract_z
_atom_site_U_iso_or_equiv
_atom_site_thermal_displace_type
_atom_site_type_symbol
I1 0.44990(10) 0.2500 0.0000 0.0520(10) Uani I
I2 0.3005(3) 1.1042(2) 0.2500 0.161(2) Uani I
I3 0.1206(2) 0.7473(2) 0.2500 0.106(2) Uani I
I4 0.1927(2) 0.92640(10) 0.2500 0.0630(10) Uani I
Cu1 0.3197(2) 0.42650(10) 0.06940(10) 0.0260(10) Uani Cu
N1 0.2266(11) 0.5327(6) 0.1182(4) 0.031(7) Uani N
N2 0.0779(10) 0.3820(6) 0.0783(3) 0.029(6) Uani N
N3 0.3718(11) 0.3696(6) 0.1358(3) 0.031(6) Uani N
X1 0.5584(8) 0.4661(4) 0.0586(3) 0.027(5) Uani O
X2 0.2837(7) 0.4792(4) 0.0029(3) 0.024(4) Uani O
C1 0.0391(17) 0.5285(9) 0.1087(6) 0.062(12) Uani C
C2 -0.0291(14) 0.4431(9) 0.1049(5) 0.049(10) Uani C
C3 0.1046(16) 0.3043(9) 0.1084(5) 0.061(10) Uani C
C4 0.2253(15) 0.3162(9) 0.1494(6) 0.066(11) Uani C
C5 0.3949(15) 0.4406(10) 0.1718(5) 0.059(10) Uani C
C6 0.2712(18) 0.5066(9) 0.1695(5) 0.064(11) Uani C
C7 0.2942(15) 0.6152(7) 0.1057(5) 0.052(10) Uani C
C8 -0.0052(13) 0.3592(7) 0.0305(4) 0.038(8) Uani C
C9 0.5288(14) 0.3174(8) 0.1352(4) 0.047(9) Uani C
C10 0.5798(12) 0.4961(7) 0.0162(4) 0.022(7) Uani C
H1A 0.0178 0.5556 0.0773 0.080 Uiso H
H1B -0.0216 0.5591 0.1339 0.080 Uiso H
H2A -0.0437 0.4235 0.1385 0.080 Uiso H
H2B -0.1395 0.4438 0.0896 0.080 Uiso H
H3A 0.1436 0.2596 0.0871 0.080 Uiso H
H3B -0.0036 0.2879 0.1219 0.080 Uiso H
H4A 0.1674 0.3411 0.1772 0.080 Uiso H
H4B 0.2675 0.2621 0.1598 0.080 Uiso H
H5A 0.5025 0.4668 0.1649 0.080 Uiso H
H5B 0.3998 0.4187 0.2051 0.080 Uiso H
H6A 0.1696 0.4856 0.1850 0.080 Uiso H
H6B 0.3077 0.5557 0.1874 0.080 Uiso H
H7A 0.2489 0.6570 0.1279 0.080 Uiso H
H7B 0.4163 0.6152 0.1078 0.080 Uiso H
H7C 0.2602 0.6281 0.0722 0.080 Uiso H
H8A -0.1184 0.3383 0.0360 0.080 Uiso H
H8B -0.0101 0.4084 0.0096 0.080 Uiso H
H8C 0.0616 0.3164 0.0144 0.080 Uiso H
H9A 0.5451 0.2925 0.1674 0.080 Uiso H
H9B 0.5192 0.2737 0.1106 0.080 Uiso H
H9C 0.6243 0.3529 0.1274 0.080 Uiso H

loop_
_geom_angle_atom_site_label_1
_geom_angle_atom_site_label_2
_geom_angle_atom_site_label_3
_geom_angle
_geom_angle_publ_flag
I2 I4 I3 174.60(10) yes
N1 Cu1 N2 83.6(4) yes
N1 Cu1 N3 83.5(4) yes
N2 Cu1 N3 86.1(4) yes
N1 Cu1 X1 98.9(3) yes
N2 Cu1 X1 177.5(3) yes
N3 Cu1 X1 94.5(3) yes
N1 Cu1 X2 99.3(3) yes
N2 Cu1 X2 96.8(3) yes
N3 Cu1 X2 176.2(3) yes
X1 Cu1 X2 82.6(3) yes
Cu1 N1 C1 100.8(7) no
Cu1 N1 C6 104.8(7) no
Cu1 N1 C7 114.8(7) no
C1 N1 C6 112.3(10) no
C1 N1 C7 111.1(9) no
C6 N1 C7 112.4(10) no
Cu1 N2 C2 111.2(7) no
Cu1 N2 C3 102.6(7) no
Cu1 N2 C8 113.1(6) no
C2 N2 C3 111.3(9) no
C2 N2 C8 109.3(8) no
C3 N2 C8 109.3(9) no
Cu1 N3 C4 108.3(7) no
Cu1 N3 C5 104.9(8) no
Cu1 N3 C9 113.7(7) no
C4 N3 C5 111.5(9) no
C4 N3 C9 109.3(9) no
C5 N3 C9 109.0(8) no
Cu1 X1 C10 112.3(6) yes
Cu1 X2 C10a 112.2(6) yes
N1 C1 C2 114.4(11) no
N2 C2 C1 115.9(10) no
N2 C3 C4 113.1(11) no
N3 C4 C3 113.1(12) no
N3 C5 C6 116.1(10) no
N1 C6 C5 114.0(11) no
X1 C10 X2a 127.6(9) yes
X1 C10 C10a 116.1(11) yes
X2a C10 C10a 116.3(12) yes

loop_
_geom_bond_atom_site_label_1
_geom_bond_atom_site_label_2
_geom_bond_distance
_geom_bond_publ_flag
I2 I4 2.942(3) yes
I3 I4 2.895(3) yes
Cu1 N1 2.255(10) yes
Cu1 N2 2.039(8) yes
Cu1 N3 2.039(9) yes
Cu1 X1 1.998(6) yes
Cu1 X2 1.993(7) yes
N1 C1 1.496(16) no
N1 C6 1.479(17) no
N1 C7 1.452(15) no
N2 C2 1.468(16) no
N2 C3 1.488(17) no
N2 C8 1.485(14) no
N3 C4 1.474(15) no
N3 C5 1.494(17) no
N3 C9 1.484(14) no
X1 C10 1.245(13) yes
X2 C10a 1.250(12) yes
C1 C2 1.46(2) no
C3 C4 1.465(19) no
C5 C6 1.43(2) no
C10 C10a 1.531(14) yes
